data_7025599
loop_
_publ_author_name
'Ye, Wei-Ping'
'Shi, Xin-Cui'
'Li, Bai-Xiang'
'Liu, Jing-Yu'
'Li, Yue-Sheng'
'Cheng, Yan-Xiang'
'Hu, Ning-Hai'

_publ_section_title
;
 Synthesis and characterization of the titanium complexes bearing two
 \b-enaminoketonato ligands with electron withdrawing groups/modified
 phenyls and their behaviors for ethylene (co-)polymerization.
;
_journal_issue 38
_journal_name_full 'Dalton transactions (Cambridge, England : 2003)'
_journal_page_first 9000
_journal_page_last 9007
_journal_paper_doi 10.1039/c001987a
_journal_volume 39
_journal_year 2010
_chemical_formula_sum 'C32 H18 Cl2 F10 N2 O2 Ti'
_chemical_formula_weight 771.28
_chemical_name_systematic
;
?
;
_space_group_IT_number 14
_symmetry_cell_setting monoclinic
_symmetry_space_group_name_Hall '-P 2yn'
_symmetry_space_group_name_H-M 'P 1 21/n 1'
_atom_sites_solution_hydrogens geom
_atom_sites_solution_primary direct
_atom_sites_solution_secondary difmap
_audit_creation_method SHELXL-97
_cell_angle_alpha 90.00
_cell_angle_beta 100.738(5)
_cell_angle_gamma 90.00
_cell_formula_units_Z 4
_cell_length_a 18.949(7)
_cell_length_b 8.403(3)
_cell_length_c 20.493(7)
_cell_measurement_reflns_used 3437
_cell_measurement_temperature 185(2)
_cell_measurement_theta_max 23.23
_cell_measurement_theta_min 2.66
_cell_volume 3206(2)
_computing_cell_refinement 'Bruker SMART'
_computing_data_collection 'Bruker SMART'
_computing_data_reduction 'Bruker SAINT'
_computing_molecular_graphics 'Bruker SHELXTL'
_computing_publication_material 'Bruker SHELXTL'
_computing_structure_refinement 'SHELXL-97 (Sheldrick, 1997)'
_computing_structure_solution 'SHELXS-97 (Sheldrick, 1990)'
_diffrn_ambient_temperature 185(2)
_diffrn_measured_fraction_theta_full 0.995
_diffrn_measured_fraction_theta_max 0.995
_diffrn_measurement_device_type 'Bruker APEX CCD area detector'
_diffrn_measurement_method 'phi and omega scans'
_diffrn_radiation_monochromator graphite
_diffrn_radiation_source 'fine-focus sealed tube'
_diffrn_radiation_type MoK\a
_diffrn_radiation_wavelength 0.71073
_diffrn_reflns_av_R_equivalents 0.0508
_diffrn_reflns_av_sigmaI/netI 0.0635
_diffrn_reflns_limit_h_max 22
_diffrn_reflns_limit_h_min -18
_diffrn_reflns_limit_k_max 10
_diffrn_reflns_limit_k_min -9
_diffrn_reflns_limit_l_max 24
_diffrn_reflns_limit_l_min -22
_diffrn_reflns_number 15682
_diffrn_reflns_theta_full 25.03
_diffrn_reflns_theta_max 25.03
_diffrn_reflns_theta_min 1.62
_exptl_absorpt_coefficient_mu 0.526
_exptl_absorpt_correction_T_max 0.9183
_exptl_absorpt_correction_T_min 0.8531
_exptl_absorpt_correction_type multi-scan
_exptl_absorpt_process_details '(SADABS; Sheldrick, 1996)'
_exptl_crystal_colour black
_exptl_crystal_density_diffrn 1.598
_exptl_crystal_density_method 'not measured'
_exptl_crystal_description block
_exptl_crystal_F_000 1544
_exptl_crystal_size_max 0.31
_exptl_crystal_size_mid 0.18
_exptl_crystal_size_min 0.16
_refine_diff_density_max 1.149
_refine_diff_density_min -0.775
_refine_diff_density_rms 0.119
_refine_ls_extinction_method none
_refine_ls_goodness_of_fit_ref 1.165
_refine_ls_hydrogen_treatment constr
_refine_ls_matrix_type full
_refine_ls_number_parameters 435
_refine_ls_number_reflns 5619
_refine_ls_number_restraints 22
_refine_ls_restrained_S_all 1.170
_refine_ls_R_factor_all 0.1562
_refine_ls_R_factor_gt 0.1248
_refine_ls_shift/su_max 0.001
_refine_ls_shift/su_mean 0.000
_refine_ls_structure_factor_coef Fsqd
_refine_ls_weighting_details 'calc w=1/[\s^2^(Fo^2^)+(0.0556P)^2^+37.6676P] where P=(Fo^2^+2Fc^2^)/3'
_refine_ls_weighting_scheme calc
_refine_ls_wR_factor_gt 0.2767
_refine_ls_wR_factor_ref 0.2918
_reflns_number_gt 4088
_reflns_number_total 5619
_reflns_threshold_expression >2sigma(I)
_cod_data_source_file c001987a.txt
_cod_data_source_block r460(2m)
_cod_depositor_comments
;
The following automatic conversions were performed:

'_symmetry_cell_setting' value 'Monoclinic' changed to 'monoclinic'
according to /home/saulius/struct/CIF-dictionaries/cif_core.dic
dictionary named 'cif_core.dic' version 2.4.2 from 2011-04-26.

Automatic conversion script
Id: cif_fix_values 1891 2012-01-12 08:04:46Z andrius 
;
_cod_original_sg_symbol_H-M P2(1)/n
_cod_database_code 7025599

loop_
_symmetry_equiv_pos_as_xyz
'x, y, z'
'-x+1/2, y+1/2, -z+1/2'
'-x, -y, -z'
'x-1/2, -y-1/2, z-1/2'

loop_
_atom_site_label
_atom_site_type_symbol
_atom_site_fract_x
_atom_site_fract_y
_atom_site_fract_z
_atom_site_U_iso_or_equiv
_atom_site_adp_type
_atom_site_occupancy
_atom_site_symmetry_multiplicity
_atom_site_calc_flag
_atom_site_refinement_flags
Ti1 Ti 1.00955(8) 0.0484(2) 0.24677(7) 0.0345(4) Uani 1 1 d .
Cl1 Cl 1.11023(16) -0.0866(3) 0.28887(13) 0.0574(8) Uani 1 1 d .
Cl2 Cl 0.9371(2) -0.1670(4) 0.21517(14) 0.0479(14) Uani 0.854(13) 1 d P
Cl2' Cl 0.9098(13) -0.080(4) 0.2154(10) 0.061(8) Uiso 0.146(13) 1 d P
F1 F 0.8510(4) 0.4094(9) 0.0453(3) 0.081(2) Uani 1 1 d .
F2 F 0.7965(3) 0.3412(11) 0.1230(4) 0.091(3) Uani 1 1 d .
F3 F 0.8716(4) 0.5319(8) 0.1373(3) 0.073(2) Uani 1 1 d .
F4 F 1.0297(4) 0.2904(9) -0.0205(3) 0.080(2) Uani 1 1 d .
F5 F 1.2182(6) -0.0309(12) -0.0535(4) 0.129(4) Uani 1 1 d .
F6 F 1.1755(5) 0.4825(13) 0.3469(4) 0.125(4) Uani 1 1 d U
F7 F 1.0797(7) 0.6015(9) 0.3566(4) 0.129(4) Uani 1 1 d .
F8 F 1.1391(4) 0.4649(8) 0.4368(3) 0.0694(19) Uani 1 1 d .
F9 F 0.9552(4) 0.3078(8) 0.4987(3) 0.083(2) Uani 1 1 d .
F10 F 0.8061(3) -0.0976(8) 0.5492(3) 0.0656(18) Uani 1 1 d .
O1 O 1.0387(3) 0.0733(7) 0.1650(3) 0.0375(15) Uani 1 1 d .
O2 O 0.9753(3) 0.0657(8) 0.3262(3) 0.0395(15) Uani 1 1 d .
N1 N 0.9280(4) 0.2200(9) 0.1989(3) 0.0353(17) Uani 1 1 d .
N2 N 1.0685(4) 0.2667(8) 0.2865(3) 0.0319(16) Uani 1 1 d .
C1 C 0.8908(7) 0.4050(17) 0.2758(6) 0.074(3) Uani 1 1 d U
H1 H 0.9273 0.4776 0.2693 0.088 Uiso 1 1 calc R
C2 C 0.8461(7) 0.4370(18) 0.3216(6) 0.074(3) Uani 1 1 d .
H2 H 0.8539 0.5313 0.3475 0.088 Uiso 1 1 calc R
C3 C 0.7937(8) 0.341(3) 0.3297(7) 0.100(6) Uani 1 1 d .
H3 H 0.7634 0.3693 0.3599 0.120 Uiso 1 1 calc R
C4 C 0.7816(7) 0.197(3) 0.2948(8) 0.113(7) Uani 1 1 d .
H4 H 0.7445 0.1264 0.3016 0.136 Uiso 1 1 calc R
C5 C 0.8255(6) 0.1623(19) 0.2502(6) 0.077(4) Uani 1 1 d .
H5 H 0.8185 0.0662 0.2255 0.092 Uiso 1 1 calc R
C6 C 0.8803(5) 0.2662(14) 0.2409(5) 0.049(2) Uani 1 1 d U
C7 C 0.9210(5) 0.2732(11) 0.1385(5) 0.040(2) Uani 1 1 d .
C8 C 0.9671(5) 0.2386(12) 0.0926(5) 0.043(2) Uani 1 1 d .
H8 H 0.9567 0.2863 0.0499 0.052 Uiso 1 1 calc R
C9 C 1.0239(5) 0.1428(11) 0.1068(4) 0.037(2) Uani 1 1 d .
C10 C 1.0748(5) 0.1013(11) 0.0631(4) 0.040(2) Uani 1 1 d .
C11 C 1.1249(6) -0.0162(12) 0.0822(5) 0.050(3) Uani 1 1 d .
H11 H 1.1253 -0.0688 0.1233 0.060 Uiso 1 1 calc R
C12 C 1.1746(7) -0.0611(13) 0.0443(5) 0.065(3) Uani 1 1 d .
H12 H 1.2090 -0.1417 0.0591 0.078 Uiso 1 1 calc R
C13 C 1.1728(8) 0.0145(16) -0.0158(6) 0.074(4) Uani 1 1 d .
C14 C 1.1245(7) 0.1337(15) -0.0370(5) 0.068(3) Uani 1 1 d .
H14 H 1.1245 0.1867 -0.0779 0.082 Uiso 1 1 calc R
C15 C 1.0766(6) 0.1742(13) 0.0019(5) 0.051(3) Uani 1 1 d .
C16 C 0.8600(6) 0.3882(15) 0.1111(5) 0.057(3) Uani 1 1 d .
C17 C 1.0756(7) 0.4807(14) 0.2075(5) 0.063(3) Uani 1 1 d .
H17 H 1.0326 0.5238 0.2178 0.075 Uiso 1 1 calc R
C18 C 1.1083(8) 0.5549(18) 0.1584(6) 0.087(4) Uani 1 1 d U
H18 H 1.0893 0.6502 0.1370 0.104 Uiso 1 1 calc R
C19 C 1.1691(8) 0.483(2) 0.1427(7) 0.094(4) Uani 1 1 d U
H19 H 1.1909 0.5271 0.1086 0.113 Uiso 1 1 calc R
C20 C 1.1969(8) 0.355(2) 0.1741(7) 0.094(4) Uani 1 1 d U
H20 H 1.2396 0.3115 0.1633 0.113 Uiso 1 1 calc R
C21 C 1.1654(5) 0.2792(15) 0.2234(6) 0.061(3) Uani 1 1 d .
H21 H 1.1850 0.1842 0.2446 0.073 Uiso 1 1 calc R
C22 C 1.1050(5) 0.3499(13) 0.2395(5) 0.044(2) Uani 1 1 d .
C23 C 1.0722(5) 0.3209(11) 0.3468(4) 0.039(2) Uani 1 1 d .
C24 C 1.0306(5) 0.2656(11) 0.3939(4) 0.039(2) Uani 1 1 d .
H24 H 1.0366 0.3172 0.4358 0.047 Uiso 1 1 calc R
C25 C 0.9831(4) 0.1435(12) 0.3817(4) 0.036(2) Uani 1 1 d .
C26 C 0.9370(5) 0.0852(12) 0.4279(4) 0.040(2) Uani 1 1 d .
C27 C 0.9247(6) 0.1624(13) 0.4834(5) 0.054(3) Uani 1 1 d .
C28 C 0.8804(6) 0.1048(15) 0.5251(5) 0.060(3) Uani 1 1 d .
H28 H 0.8728 0.1622 0.5631 0.071 Uiso 1 1 calc R
C29 C 0.8484(5) -0.0376(15) 0.5084(5) 0.049(3) Uani 1 1 d .
C30 C 0.8592(5) -0.1250(13) 0.4553(5) 0.051(3) Uani 1 1 d .
H30 H 0.8376 -0.2266 0.4464 0.061 Uiso 1 1 calc R
C31 C 0.9025(5) -0.0616(14) 0.4148(5) 0.050(3) Uani 1 1 d .
H31 H 0.9092 -0.1198 0.3766 0.060 Uiso 1 1 calc R
C32 C 1.1193(7) 0.4672(16) 0.3705(6) 0.069(4) Uani 1 1 d .

loop_
_atom_site_aniso_label
_atom_site_aniso_U_11
_atom_site_aniso_U_22
_atom_site_aniso_U_33
_atom_site_aniso_U_23
_atom_site_aniso_U_13
_atom_site_aniso_U_12
Ti1 0.0392(9) 0.0390(9) 0.0266(8) 0.0089(7) 0.0096(6) -0.0063(8)
Cl1 0.0750(18) 0.0542(16) 0.0446(14) 0.0202(12) 0.0154(13) 0.0223(14)
Cl2 0.065(2) 0.035(2) 0.0461(17) -0.0030(13) 0.0161(14) -0.0209(18)
F1 0.088(5) 0.095(6) 0.051(4) 0.017(4) -0.009(3) 0.040(4)
F2 0.032(3) 0.130(7) 0.105(6) 0.034(5) -0.001(3) 0.015(4)
F3 0.093(5) 0.061(4) 0.064(4) 0.014(4) 0.007(4) 0.034(4)
F4 0.093(5) 0.094(5) 0.056(4) 0.043(4) 0.025(4) 0.019(4)
F5 0.199(10) 0.138(8) 0.070(5) 0.026(5) 0.079(6) 0.068(8)
F6 0.131(7) 0.180(9) 0.077(5) -0.057(5) 0.051(5) -0.118(7)
F7 0.246(13) 0.043(5) 0.087(6) 0.009(4) -0.001(7) -0.020(6)
F8 0.091(5) 0.074(4) 0.043(3) -0.011(3) 0.013(3) -0.036(4)
F9 0.130(6) 0.066(5) 0.074(5) -0.019(4) 0.073(5) -0.014(4)
F10 0.056(4) 0.096(5) 0.055(4) 0.010(3) 0.037(3) -0.009(3)
O1 0.047(4) 0.040(4) 0.026(3) 0.015(3) 0.007(3) -0.005(3)
O2 0.038(3) 0.048(4) 0.035(3) 0.013(3) 0.014(3) -0.007(3)
N1 0.034(4) 0.036(4) 0.036(4) 0.009(3) 0.008(3) -0.010(3)
N2 0.028(4) 0.032(4) 0.039(4) 0.015(3) 0.013(3) 0.004(3)
C1 0.075(6) 0.091(6) 0.057(5) -0.001(5) 0.020(4) 0.042(5)
C2 0.075(6) 0.091(6) 0.057(5) -0.001(5) 0.020(4) 0.042(5)
C3 0.072(10) 0.167(18) 0.075(10) 0.036(11) 0.046(8) 0.059(12)
C4 0.047(8) 0.19(2) 0.109(13) 0.053(14) 0.042(8) 0.005(11)
C5 0.043(6) 0.107(11) 0.085(9) 0.019(8) 0.028(6) 0.001(7)
C6 0.033(5) 0.066(6) 0.050(6) 0.015(5) 0.012(4) 0.006(5)
C7 0.034(5) 0.039(5) 0.045(5) 0.007(4) 0.002(4) -0.004(4)
C8 0.048(6) 0.046(6) 0.036(5) 0.010(4) 0.008(4) -0.006(5)
C9 0.036(5) 0.041(5) 0.033(5) 0.006(4) 0.003(4) -0.012(4)
C10 0.054(6) 0.040(5) 0.025(4) 0.007(4) 0.007(4) -0.013(5)
C11 0.064(7) 0.049(6) 0.037(5) 0.013(5) 0.010(5) -0.005(5)
C12 0.108(10) 0.047(6) 0.046(6) 0.009(5) 0.034(6) 0.021(7)
C13 0.105(10) 0.075(9) 0.047(7) -0.001(6) 0.029(7) 0.002(8)
C14 0.105(10) 0.071(8) 0.033(6) 0.016(6) 0.025(6) 0.009(8)
C15 0.062(7) 0.056(7) 0.035(5) 0.012(5) 0.006(5) -0.003(6)
C16 0.052(7) 0.068(8) 0.047(6) 0.013(6) -0.002(5) 0.005(6)
C17 0.074(8) 0.061(8) 0.058(7) 0.004(6) 0.028(6) -0.029(6)
C18 0.110(10) 0.084(9) 0.070(8) 0.009(7) 0.027(7) -0.052(7)
C19 0.096(8) 0.116(10) 0.085(8) -0.027(6) 0.058(7) -0.066(7)
C20 0.096(8) 0.116(10) 0.085(8) -0.027(6) 0.058(7) -0.066(7)
C21 0.043(6) 0.071(8) 0.074(8) -0.027(6) 0.027(5) -0.020(6)
C22 0.043(5) 0.054(6) 0.039(5) -0.008(5) 0.017(4) -0.019(5)
C23 0.041(5) 0.037(5) 0.040(5) 0.007(4) 0.009(4) -0.006(4)
C24 0.051(6) 0.046(6) 0.024(4) 0.003(4) 0.016(4) 0.002(5)
C25 0.032(5) 0.052(6) 0.026(4) 0.004(4) 0.007(4) 0.004(4)
C26 0.041(5) 0.058(6) 0.027(4) 0.015(4) 0.018(4) 0.003(5)
C27 0.070(7) 0.051(7) 0.048(6) 0.004(5) 0.029(5) -0.001(6)
C28 0.065(7) 0.074(8) 0.051(6) 0.000(6) 0.040(6) 0.004(6)
C29 0.041(5) 0.078(8) 0.032(5) 0.004(5) 0.015(4) -0.001(6)
C30 0.053(6) 0.056(7) 0.044(6) 0.010(5) 0.008(5) -0.018(5)
C31 0.048(6) 0.072(7) 0.031(5) -0.004(5) 0.012(4) -0.014(6)
C32 0.091(9) 0.068(9) 0.054(7) -0.021(6) 0.027(7) -0.031(8)

loop_
_atom_type_symbol
_atom_type_description
_atom_type_scat_dispersion_real
_atom_type_scat_dispersion_imag
_atom_type_scat_source
C C 0.0033 0.0016 'International Tables Vol C Tables 4.2.6.8 and 6.1.1.4'
H H 0.0000 0.0000 'International Tables Vol C Tables 4.2.6.8 and 6.1.1.4'
N N 0.0061 0.0033 'International Tables Vol C Tables 4.2.6.8 and 6.1.1.4'
O O 0.0106 0.0060 'International Tables Vol C Tables 4.2.6.8 and 6.1.1.4'
F F 0.0171 0.0103 'International Tables Vol C Tables 4.2.6.8 and 6.1.1.4'
Cl Cl 0.1484 0.1585 'International Tables Vol C Tables 4.2.6.8 and 6.1.1.4'
Ti Ti 0.2776 0.4457 'International Tables Vol C Tables 4.2.6.8 and 6.1.1.4'

loop_
_geom_angle_atom_site_label_1
_geom_angle_atom_site_label_2
_geom_angle_atom_site_label_3
_geom_angle
O2 Ti1 O1 168.7(3)
O2 Ti1 Cl2' 82.6(6)
O1 Ti1 Cl2' 100.2(6)
O2 Ti1 N1 90.5(3)
O1 Ti1 N1 80.1(3)
Cl2' Ti1 N1 72.2(9)
O2 Ti1 N2 81.3(3)
O1 Ti1 N2 91.3(3)
Cl2' Ti1 N2 150.6(9)
N1 Ti1 N2 83.4(3)
O2 Ti1 Cl1 96.5(2)
O1 Ti1 Cl1 91.7(2)
Cl2' Ti1 Cl1 119.5(9)
N1 Ti1 Cl1 167.0(2)
N2 Ti1 Cl1 86.8(2)
O2 Ti1 Cl2 91.2(2)
O1 Ti1 Cl2 95.5(2)
Cl2' Ti1 Cl2 22.9(8)
N1 Ti1 Cl2 93.3(2)
N2 Ti1 Cl2 171.8(2)
Cl1 Ti1 Cl2 97.51(16)
Cl2' Cl2 Ti1 70.8(14)
Cl2 Cl2' Ti1 86.2(15)
C9 O1 Ti1 144.7(6)
C25 O2 Ti1 143.5(6)
C7 N1 C6 121.4(8)
C7 N1 Ti1 126.0(6)
C6 N1 Ti1 112.6(6)
C23 N2 C22 120.4(8)
C23 N2 Ti1 124.7(6)
C22 N2 Ti1 114.9(6)
C6 C1 C2 117.9(14)
C6 C1 H1 121.1
C2 C1 H1 121.1
C3 C2 C1 122.1(15)
C3 C2 H2 118.9
C1 C2 H2 118.9
C2 C3 C4 121.3(13)
C2 C3 H3 119.3
C4 C3 H3 119.3
C5 C4 C3 117.5(15)
C5 C4 H4 121.3
C3 C4 H4 121.3
C4 C5 C6 121.0(16)
C4 C5 H5 119.5
C6 C5 H5 119.5
C1 C6 C5 120.2(11)
C1 C6 N1 120.4(10)
C5 C6 N1 119.2(11)
N1 C7 C8 126.2(9)
N1 C7 C16 120.3(9)
C8 C7 C16 113.5(8)
C9 C8 C7 123.2(9)
C9 C8 H8 118.4
C7 C8 H8 118.4
O1 C9 C8 119.6(8)
O1 C9 C10 113.2(8)
C8 C9 C10 127.2(8)
C11 C10 C15 116.0(9)
C11 C10 C9 119.5(8)
C15 C10 C9 124.5(9)
C12 C11 C10 122.9(9)
C12 C11 H11 118.5
C10 C11 H11 118.5
C11 C12 C13 118.0(11)
C11 C12 H12 121.0
C13 C12 H12 121.0
F5 C13 C14 119.8(11)
F5 C13 C12 118.7(12)
C14 C13 C12 121.5(11)
C15 C14 C13 118.5(10)
C15 C14 H14 120.7
C13 C14 H14 120.7
F4 C15 C14 117.0(9)
F4 C15 C10 119.9(9)
C14 C15 C10 123.0(10)
F3 C16 F2 106.4(10)
F3 C16 F1 105.6(9)
F2 C16 F1 105.9(9)
F3 C16 C7 111.8(9)
F2 C16 C7 113.0(9)
F1 C16 C7 113.6(9)
C22 C17 C18 120.5(12)
C22 C17 H17 119.7
C18 C17 H17 119.7
C19 C18 C17 117.5(14)
C19 C18 H18 121.2
C17 C18 H18 121.2
C20 C19 C18 121.1(13)
C20 C19 H19 119.4
C18 C19 H19 119.4
C19 C20 C21 122.3(15)
C19 C20 H20 118.8
C21 C20 H20 118.8
C22 C21 C20 117.0(13)
C22 C21 H21 121.5
C20 C21 H21 121.5
C17 C22 C21 121.4(10)
C17 C22 N2 120.5(9)
C21 C22 N2 117.7(10)
N2 C23 C24 125.8(8)
N2 C23 C32 120.1(8)
C24 C23 C32 113.9(8)
C25 C24 C23 123.4(8)
C25 C24 H24 118.3
C23 C24 H24 118.3
O2 C25 C24 120.3(8)
O2 C25 C26 114.2(8)
C24 C25 C26 125.6(8)
C27 C26 C31 115.6(8)
C27 C26 C25 125.8(9)
C31 C26 C25 118.5(8)
F9 C27 C26 119.1(9)
F9 C27 C28 116.7(10)
C26 C27 C28 124.1(11)
C29 C28 C27 116.4(10)
C29 C28 H28 121.8
C27 C28 H28 121.8
C28 C29 F10 117.3(9)
C28 C29 C30 123.5(9)
F10 C29 C30 119.1(10)
C29 C30 C31 118.0(10)
C29 C30 H30 121.0
C31 C30 H30 121.0
C30 C31 C26 122.3(9)
C30 C31 H31 118.9
C26 C31 H31 118.9
F6 C32 F8 107.0(11)
F6 C32 F7 108.1(12)
F8 C32 F7 105.3(10)
F6 C32 C23 116.3(10)
F8 C32 C23 110.1(9)
F7 C32 C23 109.4(10)

loop_
_geom_bond_atom_site_label_1
_geom_bond_atom_site_label_2
_geom_bond_distance
Ti1 O2 1.866(6)
Ti1 O1 1.872(6)
Ti1 Cl2' 2.17(2)
Ti1 N1 2.204(7)
Ti1 N2 2.221(7)
Ti1 Cl1 2.249(3)
Ti1 Cl2 2.290(3)
Cl2 Cl2' 0.89(3)
F1 C16 1.337(12)
F2 C16 1.333(12)
F3 C16 1.324(13)
F4 C15 1.343(12)
F5 C13 1.315(14)
F6 C32 1.256(14)
F7 C32 1.356(16)
F8 C32 1.342(13)
F9 C27 1.363(13)
F10 C29 1.359(10)
O1 C9 1.311(10)
O2 C25 1.298(10)
N1 C7 1.300(11)
N1 C6 1.414(12)
N2 C23 1.307(11)
N2 C22 1.464(11)
C1 C6 1.363(17)
C1 C2 1.403(15)
C1 H1 0.9500
C2 C3 1.32(2)
C2 H2 0.9500
C3 C4 1.40(2)
C3 H3 0.9500
C4 C5 1.376(19)
C4 H4 0.9500
C5 C6 1.396(15)
C5 H5 0.9500
C7 C8 1.427(13)
C7 C16 1.531(14)
C8 C9 1.333(13)
C8 H8 0.9500
C9 C10 1.474(13)
C10 C11 1.375(14)
C10 C15 1.403(12)
C11 C12 1.380(14)
C11 H11 0.9500
C12 C13 1.381(15)
C12 H12 0.9500
C13 C14 1.372(17)
C14 C15 1.357(15)
C14 H14 0.9500
C17 C22 1.346(15)
C17 C18 1.420(15)
C17 H17 0.9500
C18 C19 1.39(2)
C18 H18 0.9500
C19 C20 1.31(2)
C19 H19 0.9500
C20 C21 1.417(16)
C20 H20 0.9500
C21 C22 1.384(14)
C21 H21 0.9500
C23 C24 1.433(12)
C23 C32 1.543(15)
C24 C25 1.357(13)
C24 H24 0.9500
C25 C26 1.484(11)
C26 C27 1.367(13)
C26 C31 1.399(14)
C27 C28 1.391(13)
C28 C29 1.356(16)
C28 H28 0.9500
C29 C30 1.359(14)
C30 C31 1.378(13)
C30 H30 0.9500
C31 H31 0.9500
